data_7041852
loop_
_publ_author_name
'Gie\&smann, Stephan'
'Lorenz, Volker'
'Liebing, Phil'
'Hilfert, Liane'
'Fischer, Axel'
'Edelmann, Frank T.'

_publ_section_title
;
 Synthesis and structural study of new metallasilsesquioxanes of potassium
 and uranium.
;
_journal_issue 8
_journal_name_full 'Dalton transactions (Cambridge, England : 2003)'
_journal_page_first 2415
_journal_page_last 2419
_journal_paper_doi 10.1039/c7dt00006e
_journal_volume 46
_journal_year 2017
_chemical_formula_moiety 'C84 H154 O24 Si14 U, C6 H16 N2'
_chemical_formula_sum 'C90 H170 N2 O24 Si14 U'
_chemical_formula_weight 2295.56
_space_group_crystal_system monoclinic
_space_group_IT_number 14
_space_group_name_Hall '-P 2ybc'
_space_group_name_H-M_alt 'P 1 21/c 1'
_symmetry_space_group_name_Hall '-P 2ybc'
_symmetry_space_group_name_H-M 'P 1 21/c 1'
_atom_sites_solution_hydrogens geom
_atom_sites_solution_primary heavy
_atom_sites_solution_secondary difmap
_audit_creation_method SHELXL-2016/4
_audit_update_record
;
2016-12-19 deposited with the CCDC.
2017-01-26 downloaded from the CCDC.
;
_cell_angle_alpha 90
_cell_angle_beta 102.059(3)
_cell_angle_gamma 90
_cell_formula_units_Z 4
_cell_length_a 25.6010(10)
_cell_length_b 15.0671(10)
_cell_length_c 30.8351(10)
_cell_measurement_reflns_used 8192
_cell_measurement_temperature 143(2)
_cell_measurement_theta_max 28.3
_cell_measurement_theta_min 1.5
_cell_volume 11631.6(10)
_computing_cell_refinement 'Bruker AXS SMART CCD System'
_computing_data_collection 'Bruker AXS SMART CCD System'
_computing_data_reduction 'Bruker AXS SMART CCD System'
_computing_molecular_graphics 'Diamond (Brandenburg, 1999)'
_computing_publication_material 'SHELXL-2016/4 (Sheldrick, 2016)'
_computing_structure_refinement 'SHELXL-2016/4 (Sheldrick, 2016)'
_computing_structure_solution 'SHELXS-97 (Sheldrick, 1997)'
_diffrn_ambient_temperature 143(2)
_diffrn_measured_fraction_theta_full 0.999
_diffrn_measured_fraction_theta_max 0.999
_diffrn_measurement_device_type 'Bruker AXS SMART CCD System'
_diffrn_measurement_method omega-scans
_diffrn_radiation_type MoK\a
_diffrn_radiation_wavelength 0.71073
_diffrn_reflns_av_R_equivalents 0.0513
_diffrn_reflns_av_unetI/netI 0.0686
_diffrn_reflns_Laue_measured_fraction_full 0.999
_diffrn_reflns_Laue_measured_fraction_max 0.999
_diffrn_reflns_limit_h_max 32
_diffrn_reflns_limit_h_min -23
_diffrn_reflns_limit_k_max 19
_diffrn_reflns_limit_k_min -18
_diffrn_reflns_limit_l_max 25
_diffrn_reflns_limit_l_min -39
_diffrn_reflns_number 71138
_diffrn_reflns_point_group_measured_fraction_full 0.999
_diffrn_reflns_point_group_measured_fraction_max 0.999
_diffrn_reflns_theta_full 25.242
_diffrn_reflns_theta_max 27.000
_diffrn_reflns_theta_min 1.424
_diffrn_source 'fine-focus sealed tube'
_exptl_absorpt_coefficient_mu 1.603
_exptl_absorpt_correction_T_max 1.00
_exptl_absorpt_correction_T_min 0.76
_exptl_absorpt_correction_type multi-scan
_exptl_absorpt_process_details SADABS
_exptl_crystal_colour colorless
_exptl_crystal_density_diffrn 1.311
_exptl_crystal_description prism
_exptl_crystal_F_000 4816
_exptl_crystal_recrystallization_method 'Re-crystallisation from solvent: n-hexane'
_exptl_crystal_size_max 0.240
_exptl_crystal_size_mid 0.160
_exptl_crystal_size_min 0.040
_refine_diff_density_max 0.831
_refine_diff_density_min -1.289
_refine_diff_density_rms 0.104
_refine_ls_extinction_method none
_refine_ls_goodness_of_fit_ref 1.070
_refine_ls_hydrogen_treatment constr
_refine_ls_matrix_type full
_refine_ls_number_parameters 1323
_refine_ls_number_reflns 25375
_refine_ls_number_restraints 307
_refine_ls_restrained_S_all 1.071
_refine_ls_R_factor_all 0.0707
_refine_ls_R_factor_gt 0.0415
_refine_ls_shift/su_max 0.002
_refine_ls_shift/su_mean 0.000
_refine_ls_structure_factor_coef Fsqd
_refine_ls_weighting_details 'w=1/[\s^2^(Fo^2^)+(0.0211P)^2^+12.0374P] where P=(Fo^2^+2c^2^)/3'
_refine_ls_weighting_scheme calc
_refine_ls_wR_factor_gt 0.0747
_refine_ls_wR_factor_ref 0.0851
_reflns_Friedel_coverage 0.000
_reflns_number_gt 18932
_reflns_number_total 25375
_reflns_threshold_expression 'I > 2\s(I)'
_cod_data_source_file c7dt00006e2.cif
_cod_data_source_block ulo_sq
_cod_depositor_comments 'Adding full bibliography for 7041851--7041852.cif.'
_cod_database_code 7041852
_shelx_shelxl_version_number 2016/4
_shelx_space_group_comment
;
The symmetry employed for this shelxl refinement is uniquely defined
by the following loop, which should always be used as a source of
symmetry information in preference to the above space-group names.
They are only intended as comments.
;
_shelx_estimated_absorpt_t_min 0.700
_shelx_estimated_absorpt_t_max 0.939

loop_
_space_group_symop_operation_xyz
'x, y, z'
'-x, y+1/2, -z+1/2'
'-x, -y, -z'
'x, -y-1/2, z-1/2'

loop_
_atom_site_label
_atom_site_type_symbol
_atom_site_fract_x
_atom_site_fract_y
_atom_site_fract_z
_atom_site_U_iso_or_equiv
_atom_site_adp_type
_atom_site_occupancy
_atom_site_site_symmetry_order
_atom_site_calc_flag
_atom_site_refinement_flags_posn
_atom_site_refinement_flags_adp
_atom_site_refinement_flags_occupancy
_atom_site_disorder_assembly
_atom_site_disorder_group
C11 C 0.31649(15) 0.2530(2) 0.24530(11) 0.0189(8) Uani 1 1 d . . . . .
H11 H 0.287876 0.234560 0.261094 0.023 Uiso 1 1 calc R U . . .
C12 C 0.32516(18) 0.1737(2) 0.21624(13) 0.0312(10) Uani 1 1 d . . . . .
H12B H 0.291946 0.162275 0.193974 0.037 Uiso 1 1 calc R U . . .
H12A H 0.353738 0.188229 0.200170 0.037 Uiso 1 1 calc R U . . .
C13 C 0.34065(19) 0.0902(3) 0.24412(15) 0.0380(11) Uani 1 1 d . . . . .
H13B H 0.310431 0.071895 0.257538 0.046 Uiso 1 1 calc R U . . .
H13A H 0.348010 0.041445 0.224740 0.046 Uiso 1 1 calc R U . . .
C14 C 0.38965(19) 0.1060(3) 0.28057(15) 0.0423(12) Uani 1 1 d . . . . .
H14B H 0.396941 0.052299 0.299346 0.051 Uiso 1 1 calc R U . . .
H14A H 0.420948 0.116723 0.267089 0.051 Uiso 1 1 calc R U . . .
C15 C 0.3821(2) 0.1847(3) 0.30918(14) 0.0443(12) Uani 1 1 d . . . . .
H15B H 0.415617 0.195612 0.331125 0.053 Uiso 1 1 calc R U . . .
H15A H 0.353759 0.170803 0.325635 0.053 Uiso 1 1 calc R U . . .
C16 C 0.36665(18) 0.2686(3) 0.28138(13) 0.0327(10) Uani 1 1 d . . . . .
H16B H 0.396562 0.286211 0.267419 0.039 Uiso 1 1 calc R U . . .
H16A H 0.360067 0.317635 0.300912 0.039 Uiso 1 1 calc R U . . .
C21 C 0.13248(16) 0.2641(2) 0.12905(12) 0.0234(8) Uani 1 1 d . . . . .
H21 H 0.116275 0.251742 0.155256 0.028 Uiso 1 1 calc R U . . .
C22 C 0.0871(2) 0.2935(3) 0.09083(16) 0.0472(14) Uani 1 1 d . . . . .
H22B H 0.068622 0.345419 0.100407 0.057 Uiso 1 1 calc R U . . .
H22A H 0.102325 0.311954 0.065259 0.057 Uiso 1 1 calc R U . . .
C23 C 0.0464(2) 0.2188(3) 0.07632(18) 0.0582(16) Uani 1 1 d . . . . .
H23B H 0.027901 0.205354 0.100702 0.070 Uiso 1 1 calc R U . . .
H23A H 0.019301 0.238671 0.050375 0.070 Uiso 1 1 calc R U . . .
C24 C 0.0731(2) 0.1364(4) 0.06443(17) 0.0623(17) Uani 1 1 d . . . . .
H24B H 0.089419 0.148520 0.038613 0.075 Uiso 1 1 calc R U . . .
H24A H 0.046180 0.088914 0.056029 0.075 Uiso 1 1 calc R U . . .
C25 C 0.1157(2) 0.1058(3) 0.10298(19) 0.0570(15) Uani 1 1 d . . . . .
H25B H 0.133212 0.051962 0.094331 0.068 Uiso 1 1 calc R U . . .
H25A H 0.098956 0.090001 0.128142 0.068 Uiso 1 1 calc R U . . .
C26 C 0.15774(19) 0.1784(3) 0.11759(16) 0.0409(11) Uani 1 1 d . . . . .
H26B H 0.184118 0.157540 0.143801 0.049 Uiso 1 1 calc R U . . .
H26A H 0.176941 0.189746 0.093406 0.049 Uiso 1 1 calc R U . . .
C31 C 0.22325(17) 0.4045(3) 0.01580(11) 0.0251(9) Uani 1 1 d . . . . .
H31 H 0.249104 0.432912 -0.000180 0.030 Uiso 1 1 calc R U . . .
C32 C 0.16711(19) 0.4300(3) -0.00832(13) 0.0383(11) Uani 1 1 d . . . . .
H32B H 0.164379 0.495464 -0.010283 0.046 Uiso 1 1 calc R U . . .
H32A H 0.141085 0.408843 0.009026 0.046 Uiso 1 1 calc R U . . .
C33 C 0.1528(2) 0.3907(3) -0.05501(14) 0.0437(13) Uani 1 1 d . . . . .
H33B H 0.115554 0.406668 -0.068938 0.052 Uiso 1 1 calc R U . . .
H33A H 0.176583 0.415997 -0.073357 0.052 Uiso 1 1 calc R U . . .
C34 C 0.1585(2) 0.2908(3) -0.05348(14) 0.0397(12) Uani 1 1 d . . . . .
H34B H 0.133782 0.265239 -0.036060 0.048 Uiso 1 1 calc R U . . .
H34A H 0.148920 0.266496 -0.083943 0.048 Uiso 1 1 calc R U . . .
C35 C 0.2151(2) 0.2649(3) -0.03264(14) 0.0460(13) Uani 1 1 d . . . . .
H35B H 0.239619 0.287449 -0.051056 0.055 Uiso 1 1 calc R U . . .
H35A H 0.218137 0.199445 -0.031355 0.055 Uiso 1 1 calc R U . . .
C36 C 0.2313(2) 0.3036(3) 0.01468(13) 0.0410(12) Uani 1 1 d . . . . .
H36B H 0.209869 0.274750 0.033928 0.049 Uiso 1 1 calc R U . . .
H36A H 0.269389 0.289755 0.026823 0.049 Uiso 1 1 calc R U . . .
C41 C 0.07975(15) 0.5620(2) 0.18280(12) 0.0233(8) Uani 1 1 d . . . . .
H41 H 0.053709 0.551456 0.154240 0.028 Uiso 1 1 calc R U . . .
C42 C 0.06798(18) 0.4940(3) 0.21751(14) 0.0348(10) Uani 1 1 d . . . . .
H42B H 0.069231 0.433231 0.205594 0.042 Uiso 1 1 calc R U . . .
H42A H 0.096126 0.498659 0.244830 0.042 Uiso 1 1 calc R U . . .
C43 C 0.01344(19) 0.5093(3) 0.22912(16) 0.0430(12) Uani 1 1 d . . . . .
H43B H -0.015037 0.499194 0.202459 0.052 Uiso 1 1 calc R U . . .
H43A H 0.008339 0.466194 0.252111 0.052 Uiso 1 1 calc R U . . .
C44 C 0.00889(19) 0.6022(3) 0.24593(15) 0.0414(11) Uani 1 1 d . . . . .
H44B H 0.036019 0.611454 0.273552 0.050 Uiso 1 1 calc R U . . .
H44A H -0.026861 0.610758 0.252801 0.050 Uiso 1 1 calc R U . . .
C45 C 0.0173(2) 0.6705(3) 0.21070(17) 0.0477(13) Uani 1 1 d . . . . .
H45B H 0.015459 0.731230 0.222512 0.057 Uiso 1 1 calc R U . . .
H45A H -0.011547 0.664214 0.183969 0.057 Uiso 1 1 calc R U . . .
C46 C 0.07220(18) 0.6569(3) 0.19779(15) 0.0355(10) Uani 1 1 d . . . . .
H46B H 0.075210 0.698370 0.173539 0.043 Uiso 1 1 calc R U . . .
H46A H 0.101038 0.671242 0.223610 0.043 Uiso 1 1 calc R U . . .
C51 C 0.17679(16) 0.7214(2) 0.06592(11) 0.0215(8) Uani 1 1 d . . . . .
H51 H 0.206999 0.747967 0.054390 0.026 Uiso 1 1 calc R U . . .
C52 C 0.15159(19) 0.7959(2) 0.08849(13) 0.0335(11) Uani 1 1 d . . . . .
H52B H 0.124565 0.769858 0.103487 0.040 Uiso 1 1 calc R U . . .
H52A H 0.179622 0.823539 0.111532 0.040 Uiso 1 1 calc R U . . .
C53 C 0.1250(2) 0.8679(3) 0.05647(14) 0.0385(11) Uani 1 1 d . . . . .
H53B H 0.107280 0.911293 0.072727 0.046 Uiso 1 1 calc R U . . .
H53A H 0.152672 0.899855 0.044432 0.046 Uiso 1 1 calc R U . . .
C54 C 0.0843(2) 0.8291(3) 0.01865(15) 0.0443(12) Uani 1 1 d . . . . .
H54B H 0.068972 0.876788 -0.002252 0.053 Uiso 1 1 calc R U . . .
H54A H 0.054920 0.801481 0.030263 0.053 Uiso 1 1 calc R U . . .
C55 C 0.1107(2) 0.7599(3) -0.00535(14) 0.0572(17) Uani 1 1 d . . . . .
H55B H 0.138429 0.788776 -0.018622 0.069 Uiso 1 1 calc R U . . .
H55A H 0.083713 0.733825 -0.029708 0.069 Uiso 1 1 calc R U . . .
C56 C 0.1366(2) 0.6856(3) 0.02617(14) 0.0419(12) Uani 1 1 d . . . . .
H56B H 0.108267 0.652657 0.036855 0.050 Uiso 1 1 calc R U . . .
H56A H 0.154822 0.643532 0.009641 0.050 Uiso 1 1 calc R U . . .
C61A C 0.41163(16) 0.4319(3) 0.13868(12) 0.0379(10) Uani 0.401(5) 1 d D U P A 1
H61A H 0.408090 0.368876 0.128369 0.045 Uiso 0.401(5) 1 calc R U P A 1
C61B C 0.41163(16) 0.4319(3) 0.13868(12) 0.0379(10) Uani 0.599(5) 1 d D U P A 2
H61B H 0.420603 0.486391 0.123181 0.045 Uiso 0.599(5) 1 calc R U P A 2
C62A C 0.4551(5) 0.4153(14) 0.1789(4) 0.0359(18) Uani 0.401(5) 1 d D U P A 1
H62B H 0.442351 0.367902 0.196425 0.043 Uiso 0.401(5) 1 calc R U P A 1
H62A H 0.458796 0.469816 0.197257 0.043 Uiso 0.401(5) 1 calc R U P A 1
C62B C 0.4480(3) 0.4344(9) 0.1847(3) 0.0359(18) Uani 0.599(5) 1 d D U P A 2
H62D H 0.438681 0.384851 0.202838 0.043 Uiso 0.599(5) 1 calc R U P A 2
H62C H 0.442520 0.490762 0.199651 0.043 Uiso 0.599(5) 1 calc R U P A 2
C63A C 0.5101(6) 0.3895(11) 0.1733(5) 0.046(3) Uani 0.401(5) 1 d D U P A 1
H63B H 0.535936 0.397538 0.201779 0.055 Uiso 0.401(5) 1 calc R U P A 1
H63A H 0.510267 0.326049 0.164996 0.055 Uiso 0.401(5) 1 calc R U P A 1
C63B C 0.5065(4) 0.4264(6) 0.1812(3) 0.040(2) Uani 0.599(5) 1 d D U P A 2
H63D H 0.517378 0.481256 0.167804 0.047 Uiso 0.599(5) 1 calc R U P A 2
H63C H 0.529074 0.420332 0.211315 0.047 Uiso 0.599(5) 1 calc R U P A 2
C64B C 0.5154(3) 0.3471(6) 0.1533(3) 0.055(2) Uani 0.599(5) 1 d D U P A 2
H64D H 0.553021 0.346938 0.149847 0.066 Uiso 0.599(5) 1 calc R U P A 2
H64C H 0.509238 0.291859 0.168847 0.066 Uiso 0.599(5) 1 calc R U P A 2
C64A C 0.5270(4) 0.4447(10) 0.1382(3) 0.056(3) Uani 0.401(5) 1 d D U P A 1
H64B H 0.532186 0.506889 0.148653 0.068 Uiso 0.401(5) 1 calc R U P A 1
H64A H 0.561655 0.422547 0.133138 0.068 Uiso 0.401(5) 1 calc R U P A 1
C65B C 0.4789(3) 0.3486(7) 0.1080(2) 0.056(2) Uani 0.599(5) 1 d D U P A 2
H65D H 0.484304 0.293564 0.091994 0.067 Uiso 0.599(5) 1 calc R U P A 2
H65C H 0.488678 0.399424 0.091001 0.067 Uiso 0.599(5) 1 calc R U P A 2
C65A C 0.4868(3) 0.4423(10) 0.0957(3) 0.048(3) Uani 0.401(5) 1 d D U P A 1
H65B H 0.486072 0.381807 0.083134 0.058 Uiso 0.401(5) 1 calc R U P A 1
H65A H 0.498241 0.483604 0.074518 0.058 Uiso 0.401(5) 1 calc R U P A 1
C66B C 0.4203(3) 0.3561(5) 0.1101(2) 0.0416(19) Uani 0.599(5) 1 d D U P A 2
H66D H 0.398693 0.364833 0.079778 0.050 Uiso 0.599(5) 1 calc R U P A 2
H66C H 0.408501 0.300410 0.122062 0.050 Uiso 0.599(5) 1 calc R U P A 2
C66A C 0.4315(4) 0.4668(8) 0.1003(3) 0.040(3) Uani 0.401(5) 1 d D U P A 1
H66B H 0.429536 0.532379 0.101123 0.048 Uiso 0.401(5) 1 calc R U P A 1
H66A H 0.406532 0.447135 0.072978 0.048 Uiso 0.401(5) 1 calc R U P A 1
C71 C 0.36562(16) 0.7196(2) 0.17043(12) 0.0215(8) Uani 1 1 d . . . . .
H71 H 0.352912 0.780398 0.176207 0.026 Uiso 1 1 calc R U . . .
C72 C 0.41821(18) 0.7019(3) 0.20413(15) 0.0360(11) Uani 1 1 d . . . . .
H72B H 0.429680 0.639919 0.200832 0.043 Uiso 1 1 calc R U . . .
H72A H 0.412023 0.708900 0.234582 0.043 Uiso 1 1 calc R U . . .
C73 C 0.4629(2) 0.7657(3) 0.19746(19) 0.0551(15) Uani 1 1 d . . . . .
H73B H 0.453302 0.827150 0.204091 0.066 Uiso 1 1 calc R U . . .
H73A H 0.496525 0.750018 0.218395 0.066 Uiso 1 1 calc R U . . .
C74 C 0.4718(2) 0.7614(3) 0.1503(2) 0.0600(16) Uani 1 1 d . . . . .
H74B H 0.499334 0.805254 0.146670 0.072 Uiso 1 1 calc R U . . .
H74A H 0.485076 0.701646 0.144705 0.072 Uiso 1 1 calc R U . . .
C75 C 0.4207(2) 0.7803(3) 0.11657(18) 0.0502(14) Uani 1 1 d . . . . .
H75B H 0.427289 0.772977 0.086272 0.060 Uiso 1 1 calc R U . . .
H75A H 0.409636 0.842510 0.119802 0.060 Uiso 1 1 calc R U . . .
C76 C 0.37581(18) 0.7180(3) 0.12277(13) 0.0310(10) Uani 1 1 d . . . . .
H76B H 0.384952 0.656753 0.115480 0.037 Uiso 1 1 calc R U . . .
H76A H 0.342556 0.735100 0.101760 0.037 Uiso 1 1 calc R U . . .
C81 C 0.44491(16) 0.5896(3) 0.34573(12) 0.0252(9) Uani 1 1 d . . . . .
H81 H 0.444097 0.650105 0.332240 0.030 Uiso 1 1 calc R U . . .
C82 C 0.49196(19) 0.5888(4) 0.38564(16) 0.0607(17) Uani 1 1 d . . . . .
H82B H 0.493108 0.530771 0.400891 0.073 Uiso 1 1 calc R U . . .
H82A H 0.486513 0.635456 0.406860 0.073 Uiso 1 1 calc R U . . .
C83 C 0.5456(2) 0.6047(5) 0.37181(19) 0.0719(19) Uani 1 1 d . . . . .
H83B H 0.546139 0.665609 0.359884 0.086 Uiso 1 1 calc R U . . .
H83A H 0.575024 0.599713 0.398212 0.086 Uiso 1 1 calc R U . . .
C84 C 0.55449(18) 0.5391(3) 0.33727(15) 0.0426(12) Uani 1 1 d . . . . .
H84B H 0.558107 0.478707 0.350254 0.051 Uiso 1 1 calc R U . . .
H84A H 0.588127 0.553635 0.327805 0.051 Uiso 1 1 calc R U . . .
C85 C 0.50863(19) 0.5404(4) 0.29737(15) 0.0462(13) Uani 1 1 d . . . . .
H85B H 0.514482 0.494196 0.276066 0.055 Uiso 1 1 calc R U . . .
H85A H 0.507613 0.598733 0.282437 0.055 Uiso 1 1 calc R U . . .
C86 C 0.45522(18) 0.5239(3) 0.31057(14) 0.0347(10) Uani 1 1 d . . . . .
H86B H 0.454749 0.462762 0.322230 0.042 Uiso 1 1 calc R U . . .
H86A H 0.426098 0.528826 0.283932 0.042 Uiso 1 1 calc R U . . .
C91A C 0.3552(5) 0.8003(16) 0.4493(7) 0.027(3) Uani 0.523(5) 1 d D U P B 3
H91A H 0.351437 0.844740 0.424741 0.032 Uiso 0.523(5) 1 calc R U P B 3
C91B C 0.3571(7) 0.7905(17) 0.4536(8) 0.026(3) Uani 0.477(5) 1 d D U P B 4
H91B H 0.389740 0.765069 0.473197 0.031 Uiso 0.477(5) 1 calc R U P B 4
C92A C 0.3196(9) 0.8364(16) 0.4791(7) 0.030(3) Uani 0.523(5) 1 d D U P B 3
H92B H 0.314932 0.790184 0.500818 0.037 Uiso 0.523(5) 1 calc R U P B 3
H92A H 0.283951 0.850377 0.460844 0.037 Uiso 0.523(5) 1 calc R U P B 3
C92B C 0.3249(11) 0.8261(17) 0.4862(8) 0.031(4) Uani 0.477(5) 1 d D U P B 4
H92D H 0.287917 0.838383 0.470085 0.038 Uiso 0.477(5) 1 calc R U P B 4
H92C H 0.323153 0.780074 0.508772 0.038 Uiso 0.477(5) 1 calc R U P B 4
C93A C 0.3429(6) 0.9196(15) 0.5040(7) 0.0414(16) Uani 0.523(5) 1 d D U P B 3
H93B H 0.324008 0.930140 0.528426 0.050 Uiso 0.523(5) 1 calc R U P B 3
H93A H 0.335162 0.970671 0.483430 0.050 Uiso 0.523(5) 1 calc R U P B 3
C93B C 0.3486(7) 0.9107(16) 0.5096(8) 0.0414(16) Uani 0.477(5) 1 d D U P B 4
H93D H 0.379325 0.894406 0.533450 0.050 Uiso 0.477(5) 1 calc R U P B 4
H93C H 0.321410 0.938950 0.523677 0.050 Uiso 0.477(5) 1 calc R U P B 4
C94A C 0.4030(3) 0.9183(6) 0.5235(3) 0.041(2) Uani 0.523(5) 1 d D U P B 3
H94B H 0.414789 0.978212 0.534603 0.049 Uiso 0.523(5) 1 calc R U P B 3
H94A H 0.410498 0.876694 0.548939 0.049 Uiso 0.523(5) 1 calc R U P B 3
C94B C 0.3672(4) 0.9786(6) 0.4791(3) 0.043(2) Uani 0.477(5) 1 d D U P B 4
H94D H 0.335881 1.002327 0.457955 0.052 Uiso 0.477(5) 1 calc R U P B 4
H94C H 0.385066 1.028656 0.497130 0.052 Uiso 0.477(5) 1 calc R U P B 4
C95B C 0.4059(4) 0.9367(5) 0.4535(3) 0.044(2) Uani 0.477(5) 1 d D U P B 4
H95D H 0.438167 0.915644 0.474587 0.053 Uiso 0.477(5) 1 calc R U P B 4
H95C H 0.417107 0.981614 0.433899 0.053 Uiso 0.477(5) 1 calc R U P B 4
C95A C 0.4342(4) 0.8897(5) 0.4888(3) 0.040(2) Uani 0.523(5) 1 d D U P B 3
H95B H 0.472656 0.886138 0.502608 0.049 Uiso 0.523(5) 1 calc R U P B 3
H95A H 0.429541 0.934465 0.464829 0.049 Uiso 0.523(5) 1 calc R U P B 3
C96B C 0.3793(4) 0.8587(5) 0.4258(3) 0.033(2) Uani 0.477(5) 1 d D U P B 4
H96D H 0.349879 0.881338 0.402248 0.040 Uiso 0.477(5) 1 calc R U P B 4
H96C H 0.405723 0.829646 0.411153 0.040 Uiso 0.477(5) 1 calc R U P B 4
C96A C 0.4148(3) 0.7995(5) 0.4693(3) 0.035(2) Uani 0.523(5) 1 d D U P B 3
H96B H 0.434572 0.783309 0.446085 0.042 Uiso 0.523(5) 1 calc R U P B 3
H96A H 0.422374 0.753843 0.492875 0.042 Uiso 0.523(5) 1 calc R U P B 3
C101 C 0.30593(16) 0.5137(2) 0.53081(11) 0.0214(8) Uani 1 1 d . . . . .
H101 H 0.345515 0.512202 0.541918 0.026 Uiso 1 1 calc R U . . .
C102 C 0.28291(18) 0.4248(2) 0.54335(12) 0.0290(10) Uani 1 1 d . . . . .
H02A H 0.244077 0.423005 0.530629 0.035 Uiso 1 1 calc R U . . .
H02B H 0.299840 0.375308 0.530232 0.035 Uiso 1 1 calc R U . . .
C103 C 0.29216(18) 0.4117(3) 0.59344(12) 0.0305(10) Uani 1 1 d . . . . .
H03A H 0.330955 0.406986 0.605923 0.037 Uiso 1 1 calc R U . . .
H03B H 0.275031 0.355808 0.599969 0.037 Uiso 1 1 calc R U . . .
C104 C 0.26905(19) 0.4894(3) 0.61520(13) 0.0352(10) Uani 1 1 d . . . . .
H04A H 0.229771 0.490718 0.604733 0.042 Uiso 1 1 calc R U . . .
H04B H 0.276863 0.480959 0.647759 0.042 Uiso 1 1 calc R U . . .
C105 C 0.29260(19) 0.5770(3) 0.60417(13) 0.0348(11) Uani 1 1 d . . . . .
H05A H 0.331369 0.577964 0.617185 0.042 Uiso 1 1 calc R U . . .
H05B H 0.275697 0.626380 0.617390 0.042 Uiso 1 1 calc R U . . .
C106 C 0.28367(18) 0.5903(3) 0.55386(12) 0.0293(9) Uani 1 1 d . . . . .
H06A H 0.244906 0.596016 0.541465 0.035 Uiso 1 1 calc R U . . .
H06B H 0.301070 0.646220 0.547696 0.035 Uiso 1 1 calc R U . . .
C111 C 0.3898(7) 0.3127(15) 0.4225(7) 0.028(3) Uiso 0.488(5) 1 d D U P C 5
H111 H 0.397427 0.295834 0.393046 0.034 Uiso 0.488(5) 1 calc R U P C 5
C112 C 0.4465(6) 0.3342(10) 0.4491(4) 0.053(3) Uani 0.488(5) 1 d D U P C 5
H12K H 0.459244 0.390412 0.438278 0.064 Uiso 0.488(5) 1 calc R U P C 5
H12L H 0.471468 0.286303 0.445051 0.064 Uiso 0.488(5) 1 calc R U P C 5
C113 C 0.4449(5) 0.3431(7) 0.4988(3) 0.063(3) Uani 0.488(5) 1 d D U P C 5
H13K H 0.481486 0.353546 0.516249 0.076 Uiso 0.488(5) 1 calc R U P C 5
H13L H 0.422593 0.394747 0.503067 0.076 Uiso 0.488(5) 1 calc R U P C 5
C114 C 0.4219(4) 0.2585(6) 0.5158(3) 0.061(3) Uani 0.488(5) 1 d D U P C 5
H14K H 0.446522 0.208119 0.515204 0.073 Uiso 0.488(5) 1 calc R U P C 5
H14L H 0.418069 0.267393 0.546788 0.073 Uiso 0.488(5) 1 calc R U P C 5
C115 C 0.3671(4) 0.2376(7) 0.4862(3) 0.054(3) Uani 0.488(5) 1 d D U P C 5
H15K H 0.342077 0.285914 0.489775 0.064 Uiso 0.488(5) 1 calc R U P C 5
H15L H 0.353398 0.182276 0.497178 0.064 Uiso 0.488(5) 1 calc R U P C 5
C116 C 0.3661(9) 0.2263(11) 0.4361(4) 0.045(3) Uani 0.488(5) 1 d D U P C 5
H16K H 0.387853 0.174633 0.430955 0.054 Uiso 0.488(5) 1 calc R U P C 5
H16L H 0.329062 0.217892 0.419188 0.054 Uiso 0.488(5) 1 calc R U P C 5
C121 C 0.16580(16) 0.7751(2) 0.34842(12) 0.0212(8) Uani 1 1 d . . . . .
H121 H 0.173667 0.822479 0.327978 0.025 Uiso 1 1 calc R U . . .
C122 C 0.10978(18) 0.7384(3) 0.32866(15) 0.0369(11) Uani 1 1 d . . . . .
H22K H 0.109485 0.714438 0.298714 0.044 Uiso 1 1 calc R U . . .
H22L H 0.101974 0.688805 0.347381 0.044 Uiso 1 1 calc R U . . .
C123 C 0.06566(19) 0.8086(3) 0.32523(14) 0.0429(12) Uani 1 1 d . . . . .
H23K H 0.071086 0.855290 0.304011 0.051 Uiso 1 1 calc R U . . .
H23L H 0.030498 0.780623 0.313766 0.051 Uiso 1 1 calc R U . . .
C124 C 0.06588(19) 0.8502(3) 0.36979(14) 0.0419(12) Uani 1 1 d . . . . .
H24K H 0.038797 0.898047 0.366234 0.050 Uiso 1 1 calc R U . . .
H24L H 0.056148 0.804913 0.389972 0.050 Uiso 1 1 calc R U . . .
C125 C 0.1197(2) 0.8879(3) 0.38985(16) 0.0497(14) Uani 1 1 d . . . . .
H25K H 0.119209 0.910638 0.419884 0.060 Uiso 1 1 calc R U . . .
H25L H 0.127117 0.938598 0.371612 0.060 Uiso 1 1 calc R U . . .
C126 C 0.16481(19) 0.8193(3) 0.39318(14) 0.0399(12) Uani 1 1 d . . . . .
H26K H 0.160259 0.772940 0.414846 0.048 Uiso 1 1 calc R U . . .
H26L H 0.199521 0.848927 0.404394 0.048 Uiso 1 1 calc R U . . .
C131 C 0.11660(15) 0.5130(2) 0.40774(12) 0.0206(8) Uani 1 1 d . . . . .
H131 H 0.107112 0.573249 0.417334 0.025 Uiso 1 1 calc R U . . .
C132 C 0.08068(16) 0.4938(3) 0.36203(12) 0.0291(9) Uani 1 1 d . . . . .
H32K H 0.086444 0.540298 0.340847 0.035 Uiso 1 1 calc R U . . .
H32L H 0.091122 0.436107 0.350986 0.035 Uiso 1 1 calc R U . . .
C133 C 0.02143(18) 0.4909(3) 0.36364(14) 0.0425(12) Uani 1 1 d . . . . .
H33K H 0.009941 0.550053 0.372022 0.051 Uiso 1 1 calc R U . . .
H33L H 0.000155 0.475981 0.333882 0.051 Uiso 1 1 calc R U . . .
C134 C 0.01129(19) 0.4227(3) 0.39678(15) 0.0483(13) Uani 1 1 d . . . . .
H34K H 0.019130 0.362781 0.386566 0.058 Uiso 1 1 calc R U . . .
H34L H -0.026885 0.424337 0.398493 0.058 Uiso 1 1 calc R U . . .
C135 C 0.04564(19) 0.4394(4) 0.44273(14) 0.0497(13) Uani 1 1 d . . . . .
H35K H 0.040132 0.390637 0.462821 0.060 Uiso 1 1 calc R U . . .
H35L H 0.034179 0.495425 0.454694 0.060 Uiso 1 1 calc R U . . .
C136 C 0.10506(17) 0.4455(3) 0.44176(13) 0.0326(9) Uani 1 1 d . . . . .
H36K H 0.117844 0.386347 0.434655 0.039 Uiso 1 1 calc R U . . .
H36L H 0.125259 0.462515 0.471585 0.039 Uiso 1 1 calc R U . . .
C141 C 0.20678(15) 0.2886(2) 0.31533(12) 0.0204(8) Uani 1 1 d . . . . .
H141 H 0.223768 0.282183 0.289089 0.024 Uiso 1 1 calc R U . . .
C142 C 0.14644(18) 0.2934(3) 0.29675(16) 0.0394(11) Uani 1 1 d . . . . .
H42K H 0.127607 0.300720 0.321487 0.047 Uiso 1 1 calc R U . . .
H42L H 0.138344 0.345785 0.277106 0.047 Uiso 1 1 calc R U . . .
C143 C 0.1263(2) 0.2098(3) 0.27072(17) 0.0542(15) Uani 1 1 d . . . . .
H43K H 0.087208 0.214164 0.259753 0.065 Uiso 1 1 calc R U . . .
H43L H 0.143159 0.204975 0.244684 0.065 Uiso 1 1 calc R U . . .
C144 C 0.1389(2) 0.1277(3) 0.29889(17) 0.0465(13) Uani 1 1 d . . . . .
H44K H 0.126439 0.074628 0.280766 0.056 Uiso 1 1 calc R U . . .
H44L H 0.119650 0.130115 0.323572 0.056 Uiso 1 1 calc R U . . .
C145 C 0.1990(2) 0.1201(3) 0.31775(15) 0.0389(11) Uani 1 1 d . . . . .
H45K H 0.205905 0.068374 0.337959 0.047 Uiso 1 1 calc R U . . .
H45L H 0.217795 0.109945 0.293195 0.047 Uiso 1 1 calc R U . . .
C146 C 0.22083(19) 0.2037(2) 0.34292(14) 0.0328(10) Uani 1 1 d . . . . .
H46K H 0.260161 0.198815 0.352042 0.039 Uiso 1 1 calc R U . . .
H46L H 0.206242 0.208262 0.370149 0.039 Uiso 1 1 calc R U . . .
C211 C 0.3902(8) 0.3071(15) 0.4252(7) 0.043(4) Uani 0.512(5) 1 d D U P C 6
H211 H 0.405167 0.286508 0.399489 0.051 Uiso 0.512(5) 1 calc R U P C 6
C212 C 0.4363(5) 0.3297(9) 0.4638(4) 0.057(3) Uani 0.512(5) 1 d D U P C 6
H12M H 0.456683 0.380477 0.455504 0.068 Uiso 0.512(5) 1 calc R U P C 6
H12N H 0.421856 0.347167 0.489934 0.068 Uiso 0.512(5) 1 calc R U P C 6
C213 C 0.4733(4) 0.2498(6) 0.4755(4) 0.067(3) Uani 0.512(5) 1 d D U P C 6
H13M H 0.490172 0.235938 0.450214 0.081 Uiso 0.512(5) 1 calc R U P C 6
H13N H 0.501969 0.264703 0.501344 0.081 Uiso 0.512(5) 1 calc R U P C 6
C214 C 0.4429(4) 0.1689(7) 0.4864(4) 0.067(3) Uani 0.512(5) 1 d D U P C 6
H14M H 0.467427 0.117379 0.492113 0.080 Uiso 0.512(5) 1 calc R U P C 6
H14N H 0.429206 0.180401 0.513583 0.080 Uiso 0.512(5) 1 calc R U P C 6
C215 C 0.3970(4) 0.1474(6) 0.4487(4) 0.071(3) Uani 0.512(5) 1 d D U P C 6
H15M H 0.376744 0.095622 0.456155 0.085 Uiso 0.512(5) 1 calc R U P C 6
H15N H 0.410090 0.133742 0.421409 0.085 Uiso 0.512(5) 1 calc R U P C 6
C216 C 0.3615(8) 0.2303(10) 0.4419(6) 0.065(4) Uani 0.512(5) 1 d D U P C 6
H16M H 0.328085 0.217183 0.420217 0.078 Uiso 0.512(5) 1 calc R U P C 6
H16N H 0.352001 0.246841 0.470345 0.078 Uiso 0.512(5) 1 calc R U P C 6
C301 C 0.26373(18) 0.8457(3) 0.23526(13) 0.0313(10) Uani 1 1 d . . . . .
H01R H 0.280848 0.802926 0.218217 0.038 Uiso 1 1 calc R U . . .
H01S H 0.275520 0.906035 0.228912 0.038 Uiso 1 1 calc R U . . .
C302 C 0.20350(19) 0.8395(3) 0.21980(13) 0.0330(10) Uani 1 1 d . . . . .
H02R H 0.195243 0.830919 0.187246 0.040 Uiso 1 1 calc R U . . .
H02S H 0.191025 0.785947 0.233245 0.040 Uiso 1 1 calc R U . . .
C303 C 0.34046(18) 0.8058(3) 0.29514(15) 0.0355(10) Uani 1 1 d . . . . .
H03R H 0.347265 0.752596 0.278920 0.043 Uiso 1 1 calc R U . . .
H03S H 0.351799 0.795303 0.327084 0.043 Uiso 1 1 calc R U . . .
H03T H 0.360579 0.855901 0.286583 0.043 Uiso 1 1 calc R U . . .
C304 C 0.27007(19) 0.9029(2) 0.31192(13) 0.0297(10) Uani 1 1 d . . . . .
H04R H 0.232799 0.921141 0.301633 0.036 Uiso 1 1 calc R U . . .
H04S H 0.293695 0.952833 0.309186 0.036 Uiso 1 1 calc R U . . .
H04T H 0.275818 0.884390 0.343023 0.036 Uiso 1 1 calc R U . . .
C305 C 0.1833(2) 0.9942(3) 0.20517(15) 0.0406(11) Uani 1 1 d . . . . .
H05R H 0.161590 1.043775 0.212092 0.049 Uiso 1 1 calc R U . . .
H05S H 0.173779 0.981573 0.173318 0.049 Uiso 1 1 calc R U . . .
H05T H 0.221182 1.010012 0.213464 0.049 Uiso 1 1 calc R U . . .
C306 C 0.11625(19) 0.8945(3) 0.21950(15) 0.0444(12) Uani 1 1 d . . . . .
H06R H 0.095978 0.945260 0.227146 0.053 Uiso 1 1 calc R U . . .
H06S H 0.109383 0.842406 0.236490 0.053 Uiso 1 1 calc R U . . .
H06T H 0.105140 0.881992 0.187717 0.053 Uiso 1 1 calc R U . . .
N1 N 0.28219(13) 0.8268(2) 0.28420(10) 0.0240(7) Uani 1 1 d . . . . .
N2 N 0.17315(15) 0.9152(2) 0.23013(10) 0.0303(8) Uani 1 1 d . . . . .
O1 O 0.28835(10) 0.44085(16) 0.23963(7) 0.0205(5) Uani 1 1 d . . . . .
O2 O 0.19201(10) 0.56336(17) 0.21788(8) 0.0225(6) Uani 1 1 d . . . . .
O3 O 0.29914(11) 0.63986(16) 0.22490(8) 0.0214(6) Uani 1 1 d . . . . .
O4 O 0.32713(10) 0.36802(15) 0.17506(8) 0.0206(6) Uani 1 1 d . . . . .
O5 O 0.22994(10) 0.32364(16) 0.18491(8) 0.0228(6) Uani 1 1 d . . . . .
O6 O 0.33222(11) 0.54116(15) 0.16408(8) 0.0238(6) Uani 1 1 d . . . . .
O7 O 0.25848(11) 0.66575(17) 0.13918(8) 0.0267(6) Uani 1 1 d . . . . .
O8 O 0.16028(11) 0.60196(17) 0.13230(8) 0.0263(6) Uani 1 1 d . . . . .
O9 O 0.15073(10) 0.43818(17) 0.16022(8) 0.0248(6) Uani 1 1 d . . . . .
O10 O 0.30245(10) 0.43773(17) 0.09449(7) 0.0231(6) Uani 1 1 d . . . . .
O11 O 0.20662(11) 0.38388(16) 0.10272(8) 0.0231(6) Uani 1 1 d . . . . .
O12 O 0.22015(11) 0.54719(16) 0.07679(8) 0.0270(6) Uani 1 1 d . . . . .
O13 O 0.22865(10) 0.47179(15) 0.30753(8) 0.0205(6) Uani 1 1 d . . . . .
O14 O 0.33252(10) 0.56841(16) 0.31726(7) 0.0214(6) Uani 1 1 d . . . . .
O15 O 0.23382(10) 0.67276(15) 0.30367(7) 0.0184(5) Uani 1 1 d . . . . .
O16 O 0.29622(10) 0.37583(16) 0.36773(8) 0.0223(6) Uani 1 1 d . . . . .
O17 O 0.20070(10) 0.42203(15) 0.38101(7) 0.0183(5) Uani 1 1 d . . . . .
O18 O 0.19732(10) 0.59790(15) 0.37132(8) 0.0206(6) Uani 1 1 d . . . . .
O19 O 0.27190(10) 0.72251(16) 0.38693(8) 0.0208(6) Uani 1 1 d . . . . .
O20 O 0.36887(10) 0.65694(16) 0.39212(8) 0.0232(6) Uani 1 1 d . . . . .
O21 O 0.38066(10) 0.48273(16) 0.38980(8) 0.0230(6) Uani 1 1 d . . . . .
O22 O 0.32056(10) 0.44630(17) 0.44781(8) 0.0245(6) Uani 1 1 d . . . . .
O23 O 0.31580(11) 0.62120(16) 0.45576(8) 0.0258(6) Uani 1 1 d . . . . .
O24 O 0.22801(10) 0.52601(16) 0.45075(8) 0.0226(6) Uani 1 1 d . . . . .
SI1 Si 0.29004(4) 0.35103(6) 0.21145(3) 0.0168(2) Uani 1 1 d . . . . .
SI2 Si 0.18185(4) 0.35468(6) 0.14497(3) 0.0179(2) Uani 1 1 d . . . . .
SI3 Si 0.23869(4) 0.44515(7) 0.07400(3) 0.0202(2) Uani 1 1 d . . . . .
SI4 Si 0.14801(4) 0.54214(6) 0.17331(3) 0.0175(2) Uani 1 1 d . . . . .
SI5 Si 0.20504(4) 0.63141(7) 0.10502(3) 0.0198(2) Uani 1 1 d . . . . .
SI6 Si 0.34170(4) 0.44569(7) 0.14323(3) 0.0202(2) Uani 1 1 d . . . . .
SI7 Si 0.31213(4) 0.63895(7) 0.17569(3) 0.0193(2) Uani 1 1 d . . . . .
SI8 Si 0.37947(4) 0.57329(7) 0.36110(3) 0.0182(2) Uani 1 1 d . . . . .
SI9 Si 0.32717(4) 0.69525(7) 0.42075(3) 0.0191(2) Uani 1 1 d . . . . .
SI10 Si 0.29266(4) 0.52720(7) 0.46955(3) 0.0211(2) Uani 1 1 d . . . . .
SI11 Si 0.34523(4) 0.40635(7) 0.40739(3) 0.0202(2) Uani 1 1 d . . . . .
SI12 Si 0.21831(4) 0.68815(6) 0.35193(3) 0.0171(2) Uani 1 1 d . . . . .
SI13 Si 0.18730(4) 0.51587(6) 0.40276(3) 0.0170(2) Uani 1 1 d . . . . .
SI14 Si 0.23401(4) 0.39211(6) 0.34355(3) 0.0174(2) Uani 1 1 d . . . . .
U U 0.26227(2) 0.55705(2) 0.26761(2) 0.01462(4) Uani 1 1 d . . . . .

loop_
_atom_site_aniso_label
_atom_site_aniso_U_11
_atom_site_aniso_U_22
_atom_site_aniso_U_33
_atom_site_aniso_U_23
_atom_site_aniso_U_13
_atom_site_aniso_U_12
C11 0.019(2) 0.0215(19) 0.0173(18) 0.0008(14) 0.0055(15) 0.0010(16)
C12 0.043(3) 0.019(2) 0.031(2) -0.0022(16) 0.0051(19) 0.0051(19)
C13 0.044(3) 0.022(2) 0.049(3) 0.0059(19) 0.012(2) 0.008(2)
C14 0.035(3) 0.034(3) 0.060(3) 0.018(2) 0.015(2) 0.017(2)
C15 0.040(3) 0.049(3) 0.038(3) 0.012(2) -0.006(2) 0.018(2)
C16 0.033(3) 0.032(2) 0.029(2) 0.0005(18) -0.0018(18) 0.007(2)
C21 0.020(2) 0.022(2) 0.026(2) 0.0017(15) 0.0007(16) -0.0032(17)
C22 0.038(3) 0.031(2) 0.059(3) 0.010(2) -0.020(2) -0.010(2)
C23 0.038(3) 0.046(3) 0.073(4) 0.012(3) -0.029(3) -0.018(3)
C24 0.068(4) 0.057(3) 0.053(3) -0.013(3) -0.008(3) -0.037(3)
C25 0.050(4) 0.029(3) 0.084(4) -0.018(3) -0.003(3) -0.007(2)
C26 0.033(3) 0.028(2) 0.060(3) -0.014(2) 0.005(2) -0.005(2)
C31 0.030(2) 0.030(2) 0.0142(18) -0.0013(15) 0.0030(16) -0.0067(18)
C32 0.045(3) 0.034(2) 0.028(2) -0.0065(18) -0.0118(19) 0.009(2)
C33 0.049(3) 0.042(3) 0.030(2) -0.010(2) -0.014(2) 0.005(2)
C34 0.053(3) 0.037(3) 0.027(2) -0.0103(19) 0.004(2) -0.009(2)
C35 0.068(4) 0.040(3) 0.027(2) -0.0106(19) 0.002(2) 0.017(3)
C36 0.056(3) 0.040(3) 0.023(2) -0.0087(18) -0.002(2) 0.023(2)
C41 0.019(2) 0.026(2) 0.0229(19) -0.0023(16) -0.0005(15) -0.0005(18)
C42 0.030(3) 0.036(2) 0.041(3) -0.001(2) 0.014(2) -0.002(2)
C43 0.031(3) 0.051(3) 0.051(3) -0.011(2) 0.019(2) -0.009(2)
C44 0.026(3) 0.056(3) 0.043(3) -0.009(2) 0.010(2) 0.004(2)
C45 0.034(3) 0.044(3) 0.065(3) -0.010(2) 0.009(2) 0.015(2)
C46 0.029(3) 0.031(2) 0.047(3) -0.0066(19) 0.008(2) 0.005(2)
C51 0.022(2) 0.0219(19) 0.0194(19) 0.0027(15) 0.0020(15) -0.0025(16)
C52 0.050(3) 0.021(2) 0.027(2) -0.0026(16) 0.003(2) 0.005(2)
C53 0.044(3) 0.024(2) 0.048(3) 0.0041(19) 0.010(2) 0.009(2)
C54 0.041(3) 0.037(3) 0.051(3) 0.004(2) -0.002(2) 0.013(2)
C55 0.075(4) 0.056(3) 0.027(2) -0.005(2) -0.021(2) 0.033(3)
C56 0.050(3) 0.034(2) 0.032(2) -0.0107(19) -0.011(2) 0.012(2)
C61A 0.023(2) 0.064(3) 0.028(2) 0.010(2) 0.0088(16) 0.000(2)
C61B 0.023(2) 0.064(3) 0.028(2) 0.010(2) 0.0088(16) 0.000(2)
C62A 0.019(3) 0.060(5) 0.029(3) -0.004(3) 0.007(2) 0.009(3)
C62B 0.019(3) 0.060(5) 0.029(3) -0.004(3) 0.007(2) 0.009(3)
C63A 0.017(5) 0.080(8) 0.040(6) -0.001(6) 0.006(5) 0.018(6)
C63B 0.019(4) 0.058(5) 0.040(4) -0.012(4) 0.001(3) 0.005(4)
C64B 0.022(4) 0.077(5) 0.061(5) -0.023(4) 0.000(4) 0.021(4)
C64A 0.026(5) 0.091(7) 0.052(6) -0.003(6) 0.009(4) 0.008(6)
C65B 0.031(4) 0.087(5) 0.050(4) -0.023(4) 0.008(3) 0.019(4)
C65A 0.024(5) 0.086(7) 0.039(5) 0.003(5) 0.017(4) 0.008(5)
C66B 0.026(4) 0.065(5) 0.033(4) -0.021(3) 0.004(3) 0.008(3)
C66A 0.018(5) 0.073(6) 0.030(5) 0.008(4) 0.011(4) 0.007(5)
C71 0.023(2) 0.0157(18) 0.026(2) -0.0008(15) 0.0060(16) -0.0017(16)
C72 0.028(3) 0.030(2) 0.047(3) 0.0036(19) 0.001(2) -0.006(2)
C73 0.030(3) 0.040(3) 0.091(4) -0.001(3) 0.003(3) -0.011(2)
C74 0.037(3) 0.041(3) 0.114(5) 0.003(3) 0.042(3) -0.005(3)
C75 0.057(4) 0.035(3) 0.072(4) 0.006(2) 0.043(3) -0.005(2)
C76 0.039(3) 0.022(2) 0.038(2) 0.0013(17) 0.022(2) -0.0009(19)
C81 0.022(2) 0.024(2) 0.031(2) -0.0029(16) 0.0080(17) -0.0019(17)
C82 0.018(3) 0.117(5) 0.045(3) -0.037(3) 0.001(2) -0.008(3)
C83 0.018(3) 0.119(5) 0.079(4) -0.043(4) 0.008(3) -0.011(3)
C84 0.021(2) 0.049(3) 0.060(3) 0.002(2) 0.014(2) 0.002(2)
C85 0.029(3) 0.067(4) 0.047(3) -0.006(2) 0.016(2) 0.002(2)
C86 0.027(3) 0.041(2) 0.038(2) -0.0132(19) 0.0088(19) 0.001(2)
C91A 0.031(6) 0.026(6) 0.022(5) -0.007(4) 0.002(5) -0.001(5)
C91B 0.030(6) 0.022(6) 0.026(6) -0.005(5) 0.007(5) -0.012(5)
C92A 0.039(6) 0.024(6) 0.031(6) -0.006(5) 0.013(5) -0.004(5)
C92B 0.041(6) 0.027(6) 0.028(6) -0.008(5) 0.011(5) -0.004(5)
C93A 0.056(4) 0.032(4) 0.038(4) -0.015(2) 0.015(3) -0.004(3)
C93B 0.056(4) 0.032(4) 0.038(4) -0.015(2) 0.015(3) -0.004(3)
C94A 0.055(5) 0.038(4) 0.029(4) -0.014(3) 0.009(4) -0.012(4)
C94B 0.064(6) 0.022(4) 0.041(5) -0.009(4) 0.004(4) -0.005(4)
C95B 0.060(6) 0.026(4) 0.046(5) -0.006(4) 0.010(4) -0.018(4)
C95A 0.040(5) 0.044(4) 0.036(4) -0.014(4) 0.007(4) -0.018(4)
C96B 0.041(5) 0.025(4) 0.036(4) -0.003(3) 0.012(4) -0.017(4)
C96A 0.032(4) 0.036(4) 0.033(4) -0.011(3) 0.000(3) -0.009(3)
C101 0.018(2) 0.031(2) 0.0141(18) 0.0010(15) 0.0000(14) -0.0021(17)
C102 0.037(3) 0.024(2) 0.025(2) 0.0031(16) 0.0063(18) -0.0027(18)
C103 0.028(3) 0.037(2) 0.026(2) 0.0087(17) 0.0057(18) -0.0008(19)
C104 0.036(3) 0.052(3) 0.020(2) 0.0074(19) 0.0128(18) -0.001(2)
C105 0.045(3) 0.039(3) 0.022(2) -0.0062(17) 0.0082(19) 0.000(2)
C106 0.036(3) 0.028(2) 0.025(2) -0.0003(16) 0.0103(18) 0.0011(19)
C112 0.055(6) 0.048(5) 0.055(6) 0.020(5) 0.006(5) 0.017(5)
C113 0.078(7) 0.056(5) 0.044(5) -0.002(4) -0.013(5) 0.016(5)
C114 0.082(7) 0.055(5) 0.040(5) 0.004(4) 0.002(5) 0.025(5)
C115 0.067(6) 0.049(5) 0.050(5) 0.010(4) 0.023(4) 0.016(5)
C116 0.058(6) 0.043(6) 0.040(5) 0.005(5) 0.023(5) 0.019(5)
C121 0.025(2) 0.0176(18) 0.0218(19) 0.0006(15) 0.0071(16) 0.0029(16)
C122 0.027(3) 0.039(3) 0.040(3) -0.010(2) -0.0031(19) 0.009(2)
C123 0.032(3) 0.053(3) 0.040(3) -0.007(2) -0.002(2) 0.018(2)
C124 0.033(3) 0.055(3) 0.039(3) 0.002(2) 0.011(2) 0.022(2)
C125 0.048(3) 0.051(3) 0.049(3) -0.024(2) 0.007(2) 0.019(3)
C126 0.034(3) 0.047(3) 0.036(2) -0.022(2) 0.000(2) 0.011(2)
C131 0.020(2) 0.0193(19) 0.0239(19) -0.0018(15) 0.0078(15) 0.0001(16)
C132 0.020(2) 0.042(2) 0.025(2) -0.0001(18) 0.0013(16) -0.0051(19)
C133 0.025(3) 0.065(3) 0.035(3) 0.002(2) 0.0009(19) -0.005(2)
C134 0.028(3) 0.073(4) 0.045(3) -0.005(2) 0.009(2) -0.021(3)
C135 0.034(3) 0.082(4) 0.034(2) 0.007(3) 0.012(2) -0.023(3)
C136 0.029(2) 0.043(2) 0.026(2) 0.0073(19) 0.0058(17) -0.009(2)
C141 0.019(2) 0.0223(19) 0.0218(19) -0.0054(15) 0.0077(15) -0.0053(16)
C142 0.031(3) 0.025(2) 0.056(3) 0.001(2) -0.005(2) -0.006(2)
C143 0.044(3) 0.038(3) 0.068(4) -0.007(2) -0.017(3) -0.013(2)
C144 0.049(3) 0.029(2) 0.064(3) -0.016(2) 0.017(3) -0.019(2)
C145 0.048(3) 0.020(2) 0.050(3) -0.0061(19) 0.012(2) -0.006(2)
C146 0.042(3) 0.017(2) 0.037(2) 0.0006(17) 0.002(2) 0.0024(19)
C211 0.040(6) 0.031(6) 0.043(6) 0.014(4) -0.022(4) 0.011(4)
C212 0.046(6) 0.060(6) 0.055(7) 0.015(6) -0.011(5) 0.005(5)
C213 0.041(5) 0.077(6) 0.077(6) 0.027(5) -0.004(5) 0.015(5)
C214 0.053(6) 0.065(6) 0.076(6) 0.041(5) 0.000(5) 0.017(5)
C215 0.066(6) 0.047(5) 0.086(6) 0.033(5) -0.016(5) 0.000(5)
C216 0.063(7) 0.040(6) 0.075(7) 0.024(6) -0.024(6) -0.007(6)
C301 0.044(3) 0.024(2) 0.028(2) 0.0018(17) 0.0134(19) 0.005(2)
C302 0.046(3) 0.026(2) 0.024(2) -0.0003(17) 0.0012(19) 0.003(2)
C303 0.029(3) 0.027(2) 0.050(3) 0.0004(19) 0.007(2) -0.0029(19)
C304 0.041(3) 0.021(2) 0.027(2) -0.0028(16) 0.0073(18) -0.0007(19)
C305 0.047(3) 0.031(2) 0.045(3) 0.010(2) 0.012(2) 0.007(2)
C306 0.036(3) 0.049(3) 0.045(3) -0.006(2) 0.001(2) 0.000(2)
N1 0.028(2) 0.0192(16) 0.0240(17) 0.0002(13) 0.0029(14) 0.0015(14)
N2 0.035(2) 0.0285(18) 0.0268(18) -0.0002(14) 0.0042(15) 0.0015(16)
O1 0.0227(14) 0.0184(12) 0.0212(12) -0.0018(11) 0.0064(10) 0.0003(12)
O2 0.0161(14) 0.0274(14) 0.0221(13) 0.0014(11) -0.0003(10) 0.0007(12)
O3 0.0235(16) 0.0211(13) 0.0198(13) 0.0013(10) 0.0053(11) -0.0042(11)
O4 0.0236(16) 0.0174(13) 0.0227(13) -0.0019(10) 0.0092(11) 0.0020(11)
O5 0.0205(15) 0.0233(14) 0.0220(13) 0.0028(11) -0.0015(11) -0.0010(12)
O6 0.0344(17) 0.0173(14) 0.0192(13) 0.0005(10) 0.0042(11) -0.0073(12)
O7 0.0263(17) 0.0272(14) 0.0234(14) 0.0036(11) -0.0023(11) -0.0056(12)
O8 0.0252(17) 0.0284(15) 0.0238(14) 0.0086(11) 0.0013(11) -0.0023(12)
O9 0.0223(15) 0.0224(13) 0.0316(14) -0.0032(12) 0.0098(11) 0.0003(12)
O10 0.0197(14) 0.0308(14) 0.0187(12) -0.0029(11) 0.0040(10) -0.0029(12)
O11 0.0245(16) 0.0272(14) 0.0184(13) 0.0014(11) 0.0066(11) -0.0015(12)
O12 0.0368(18) 0.0200(14) 0.0208(13) 0.0012(11) -0.0018(11) 0.0035(13)
O13 0.0219(15) 0.0181(13) 0.0223(13) 0.0001(10) 0.0063(11) -0.0026(11)
O14 0.0211(15) 0.0252(14) 0.0164(12) -0.0042(10) 0.0008(10) 0.0001(12)
O15 0.0188(15) 0.0164(12) 0.0200(13) 0.0002(10) 0.0041(10) 0.0003(11)
O16 0.0181(15) 0.0258(14) 0.0218(13) -0.0034(11) 0.0013(11) 0.0026(12)
O17 0.0181(14) 0.0176(13) 0.0199(13) -0.0012(9) 0.0053(10) -0.0006(10)
O18 0.0236(16) 0.0172(13) 0.0220(13) -0.0020(10) 0.0069(11) -0.0011(11)
O19 0.0206(15) 0.0202(13) 0.0207(13) -0.0030(10) 0.0024(11) -0.0001(11)
O20 0.0197(15) 0.0258(14) 0.0238(14) -0.0088(11) 0.0036(11) -0.0010(12)
O21 0.0206(16) 0.0254(14) 0.0227(14) 0.0031(11) 0.0038(11) 0.0017(12)
O22 0.0259(15) 0.0269(14) 0.0209(13) -0.0028(11) 0.0054(11) 0.0013(13)
O23 0.0314(17) 0.0245(14) 0.0197(13) 0.0028(11) 0.0013(11) -0.0036(12)
O24 0.0191(15) 0.0290(14) 0.0188(13) -0.0019(10) 0.0019(11) 0.0012(11)
SI1 0.0174(6) 0.0166(5) 0.0154(5) -0.0007(4) 0.0015(4) 0.0008(4)
SI2 0.0181(6) 0.0165(5) 0.0179(5) -0.0009(4) 0.0008(4) -0.0022(4)
SI3 0.0238(6) 0.0214(5) 0.0149(5) -0.0008(4) 0.0028(4) -0.0008(5)
SI4 0.0149(5) 0.0197(5) 0.0171(5) 0.0004(4) 0.0016(4) -0.0004(4)
SI5 0.0219(6) 0.0185(5) 0.0169(5) 0.0022(4) -0.0010(4) -0.0023(4)
SI6 0.0201(6) 0.0229(5) 0.0178(5) -0.0005(4) 0.0044(4) -0.0025(5)
SI7 0.0209(6) 0.0195(5) 0.0162(5) 0.0015(4) 0.0010(4) -0.0055(4)
SI8 0.0140(5) 0.0234(6) 0.0168(5) -0.0040(4) 0.0018(4) -0.0005(4)
SI9 0.0201(6) 0.0192(5) 0.0172(5) -0.0037(4) 0.0023(4) -0.0028(4)
SI10 0.0227(6) 0.0242(5) 0.0156(5) -0.0001(4) 0.0019(4) -0.0011(4)
SI11 0.0191(6) 0.0202(5) 0.0200(5) 0.0004(4) 0.0009(4) 0.0028(4)
SI12 0.0185(6) 0.0156(5) 0.0172(5) -0.0012(4) 0.0035(4) 0.0009(4)
SI13 0.0164(6) 0.0170(5) 0.0173(5) -0.0003(4) 0.0030(4) 0.0002(4)
SI14 0.0176(6) 0.0164(5) 0.0180(5) -0.0014(4) 0.0035(4) -0.0013(4)
U 0.01437(7) 0.01510(6) 0.01376(6) -0.00125(6) 0.00147(4) -0.00030(6)

loop_
_atom_type_symbol
_atom_type_description
_atom_type_scat_dispersion_real
_atom_type_scat_dispersion_imag
_atom_type_scat_source
C C 0.0033 0.0016 'International Tables Vol C Tables 4.2.6.8 and 6.1.1.4'
H H 0.0000 0.0000 'International Tables Vol C Tables 4.2.6.8 and 6.1.1.4'
N N 0.0061 0.0033 'International Tables Vol C Tables 4.2.6.8 and 6.1.1.4'
O O 0.0106 0.0060 'International Tables Vol C Tables 4.2.6.8 and 6.1.1.4'
Si Si 0.0817 0.0704 'International Tables Vol C Tables 4.2.6.8 and 6.1.1.4'
U U -9.6767 9.6646 'International Tables Vol C Tables 4.2.6.8 and 6.1.1.4'

loop_
_geom_angle_atom_site_label_1
_geom_angle_atom_site_label_2
_geom_angle_atom_site_label_3
_geom_angle
C16 C11 C12 109.9(3)
C16 C11 SI1 116.1(3)
C12 C11 SI1 111.8(2)
C13 C12 C11 111.3(3)
C14 C13 C12 111.4(4)
C15 C14 C13 111.6(4)
C14 C15 C16 111.7(4)
C15 C16 C11 111.0(3)
C26 C21 C22 110.9(3)
C26 C21 SI2 112.8(3)
C22 C21 SI2 110.8(3)
C23 C22 C21 111.7(3)
C24 C23 C22 111.3(5)
C23 C24 C25 110.6(4)
C24 C25 C26 111.1(4)
C21 C26 C25 111.6(4)
C32 C31 C36 110.9(3)
C32 C31 SI3 112.2(3)
C36 C31 SI3 110.2(3)
C31 C32 C33 112.2(4)
C34 C33 C32 110.7(4)
C35 C34 C33 110.4(4)
C34 C35 C36 110.5(4)
C31 C36 C35 112.6(3)
C46 C41 C42 110.7(3)
C46 C41 SI4 112.4(3)
C42 C41 SI4 109.1(3)
C43 C42 C41 112.3(4)
C44 C43 C42 111.1(4)
C43 C44 C45 110.2(4)
C44 C45 C46 111.1(4)
C41 C46 C45 112.3(4)
C56 C51 C52 110.2(3)
C56 C51 SI5 111.7(3)
C52 C51 SI5 112.6(3)
C53 C52 C51 113.6(3)
C54 C53 C52 111.5(3)
C53 C54 C55 109.7(4)
C54 C55 C56 111.6(4)
C51 C56 C55 112.3(4)
C66A C61A C62A 113.6(9)
C66A C61A SI6 121.7(4)
C62A C61A SI6 121.3(7)
C66B C61B C62B 115.6(6)
C66B C61B SI6 113.6(4)
C62B C61B SI6 109.9(4)
C61A C62A C63A 119.7(12)
C61B C62B C63B 110.4(7)
C64A C63A C62A 111.0(13)
C64B C63B C62B 111.6(7)
C65B C64B C63B 112.0(7)
C65A C64A C63A 111.8(11)
C64B C65B C66B 112.9(7)
C64A C65A C66A 113.9(9)
C61B C66B C65B 110.7(6)
C61A C66A C65A 118.5(8)
C72 C71 C76 109.9(3)
C72 C71 SI7 112.5(3)
C76 C71 SI7 110.2(2)
C71 C72 C73 111.7(4)
C74 C73 C72 111.3(4)
C75 C74 C73 111.6(4)
C74 C75 C76 111.3(4)
C75 C76 C71 113.0(4)
C82 C81 C86 109.9(4)
C82 C81 SI8 113.3(3)
C86 C81 SI8 113.2(3)
C81 C82 C83 111.9(4)
C84 C83 C82 111.7(4)
C83 C84 C85 111.1(4)
C84 C85 C86 111.5(4)
C85 C86 C81 112.3(4)
C96A C91A C92A 115.7(16)
C96A C91A SI9 115.8(14)
C92A C91A SI9 111.4(10)
C96B C91B C92B 116.8(18)
C96B C91B SI9 112.3(15)
C92B C91B SI9 114.9(11)
C91A C92A C93A 112.1(19)
C93B C92B C91B 113(2)
C92A C93A C94A 116.3(16)
C92B C93B C94B 114.4(17)
C95A C94A C93A 110.9(11)
C95B C94B C93B 111.1(13)
C94B C95B C96B 110.3(8)
C94A C95A C96A 110.7(7)
C91B C96B C95B 112.2(12)
C91A C96A C95A 111.6(12)
C106 C101 C102 109.9(3)
C106 C101 SI10 112.5(3)
C102 C101 SI10 110.6(2)
C103 C102 C101 112.2(3)
C102 C103 C104 110.7(3)
C105 C104 C103 111.0(3)
C104 C105 C106 111.0(3)
C101 C106 C105 112.4(3)
C116 C111 C112 114.5(16)
C116 C111 SI11 117.8(13)
C112 C111 SI11 116.4(13)
C111 C112 C113 109.2(13)
C114 C113 C112 110.8(9)
C115 C114 C113 109.6(8)
C114 C115 C116 115.9(11)
C111 C116 C115 104.8(14)
C126 C121 C122 108.8(3)
C126 C121 SI12 113.5(3)
C122 C121 SI12 111.8(3)
C123 C122 C121 113.0(4)
C124 C123 C122 111.2(3)
C125 C124 C123 111.2(4)
C124 C125 C126 112.7(4)
C125 C126 C121 112.6(3)
C136 C131 C132 109.7(3)
C136 C131 SI13 113.8(3)
C132 C131 SI13 109.6(3)
C133 C132 C131 112.5(3)
C134 C133 C132 110.7(4)
C133 C134 C135 111.7(4)
C134 C135 C136 112.0(4)
C135 C136 C131 112.8(4)
C142 C141 C146 110.3(3)
C142 C141 SI14 112.8(3)
C146 C141 SI14 114.8(3)
C143 C142 C141 111.1(4)
C144 C143 C142 111.5(4)
C143 C144 C145 111.0(4)
C146 C145 C144 111.3(4)
C145 C146 C141 112.8(3)
C216 C211 C212 104.8(15)
C216 C211 SI11 113.1(14)
C212 C211 SI11 111.9(14)
C213 C212 C211 110.4(13)
C214 C213 C212 111.3(10)
C215 C214 C213 110.8(8)
C214 C215 C216 106.0(11)
C211 C216 C215 110.7(16)
N1 C301 C302 112.8(3)
N2 C302 C301 115.9(3)
C303 N1 C304 110.4(3)
C303 N1 C301 110.8(3)
C304 N1 C301 111.4(3)
C302 N2 C306 109.7(3)
C302 N2 C305 111.1(3)
C306 N2 C305 109.4(3)
SI1 O1 U 163.27(16)
SI4 O2 U 161.21(16)
SI7 O3 U 139.88(14)
SI6 O4 SI1 140.30(16)
SI2 O5 SI1 142.54(17)
SI6 O6 SI7 167.52(18)
SI5 O7 SI7 147.08(18)
SI5 O8 SI4 145.47(19)
SI2 O9 SI4 151.17(18)
SI3 O10 SI6 136.81(16)
SI3 O11 SI2 157.21(18)
SI3 O12 SI5 150.89(17)
SI14 O13 U 150.93(16)
SI8 O14 U 169.99(16)
SI12 O15 U 135.98(13)
SI11 O16 SI14 145.98(17)
SI13 O17 SI14 135.59(16)
SI12 O18 SI13 164.61(17)
SI9 O19 SI12 146.91(16)
SI9 O20 SI8 142.86(18)
SI8 O21 SI11 145.90(18)
SI11 O22 SI10 150.19(18)
SI9 O23 SI10 154.17(17)
SI13 O24 SI10 136.96(17)
O1 SI1 O4 108.85(13)
O1 SI1 O5 110.63(14)
O4 SI1 O5 108.44(13)
O1 SI1 C11 114.37(14)
O4 SI1 C11 108.38(15)
O5 SI1 C11 105.98(15)
O9 SI2 O5 110.35(14)
O9 SI2 O11 108.80(14)
O5 SI2 O11 109.04(15)
O9 SI2 C21 107.50(16)
O5 SI2 C21 110.91(15)
O11 SI2 C21 110.21(16)
O12 SI3 O11 108.99(15)
O12 SI3 O10 109.07(14)
O11 SI3 O10 109.35(14)
O12 SI3 C31 111.04(15)
O11 SI3 C31 108.11(16)
O10 SI3 C31 110.25(16)
O2 SI4 O9 110.12(14)
O2 SI4 O8 109.63(14)
O9 SI4 O8 108.32(14)
O2 SI4 C41 110.24(15)
O9 SI4 C41 106.60(16)
O8 SI4 C41 111.86(16)
O8 SI5 O7 109.97(14)
O8 SI5 O12 109.67(15)
O7 SI5 O12 109.39(15)
O8 SI5 C51 108.39(17)
O7 SI5 C51 110.42(15)
O12 SI5 C51 108.98(15)
O6 SI6 O4 109.23(13)
O6 SI6 O10 108.55(14)
O4 SI6 O10 109.28(14)
O6 SI6 C61B 111.16(18)
O4 SI6 C61B 108.44(17)
O10 SI6 C61B 110.16(15)
O6 SI6 C61A 111.16(18)
O4 SI6 C61A 108.44(17)
O10 SI6 C61A 110.16(15)
O3 SI7 O6 110.51(13)
O3 SI7 O7 109.62(15)
O6 SI7 O7 109.36(14)
O3 SI7 C71 111.99(15)
O6 SI7 C71 107.47(16)
O7 SI7 C71 107.82(15)
O14 SI8 O21 110.16(14)
O14 SI8 O20 109.83(14)
O21 SI8 O20 108.35(14)
O14 SI8 C81 110.35(16)
O21 SI8 C81 109.67(16)
O20 SI8 C81 108.44(16)
O23 SI9 O19 110.36(15)
O23 SI9 O20 110.30(14)
O19 SI9 O20 108.87(13)
O23 SI9 C91B 106.5(5)
O19 SI9 C91B 111.4(6)
O20 SI9 C91B 109.4(7)
O23 SI9 C91A 111.9(5)
O19 SI9 C91A 106.5(5)
O20 SI9 C91A 108.9(6)
O23 SI10 O22 109.26(15)
O23 SI10 O24 108.30(14)
O22 SI10 O24 110.16(14)
O23 SI10 C101 111.23(15)
O22 SI10 C101 109.50(15)
O24 SI10 C101 108.38(16)
O16 SI11 O22 108.61(14)
O16 SI11 O21 110.24(14)
O22 SI11 O21 109.07(14)
O16 SI11 C111 108.6(6)
O22 SI11 C111 114.6(7)
O21 SI11 C111 105.7(6)
O16 SI11 C211 108.8(5)
O22 SI11 C211 112.3(8)
O21 SI11 C211 107.9(6)
O18 SI12 O15 112.27(13)
O18 SI12 O19 108.53(13)
O15 SI12 O19 108.33(14)
O18 SI12 C121 108.68(16)
O15 SI12 C121 110.86(14)
O19 SI12 C121 108.05(15)
O18 SI13 O24 108.66(14)
O18 SI13 O17 109.94(13)
O24 SI13 O17 107.76(13)
O18 SI13 C131 110.28(15)
O24 SI13 C131 112.24(15)
O17 SI13 C131 107.91(15)
O13 SI14 O16 111.06(14)
O13 SI14 O17 107.31(13)
O16 SI14 O17 108.79(13)
O13 SI14 C141 109.42(15)
O16 SI14 C141 108.93(15)
O17 SI14 C141 111.33(15)
O13 U O2 93.59(10)
O13 U O14 90.91(10)
O2 U O14 172.76(9)
O13 U O1 86.30(9)
O2 U O1 91.99(9)
O14 U O1 93.96(9)
O13 U O3 177.07(9)
O2 U O3 86.89(10)
O14 U O3 88.90(9)
O1 U O3 90.80(9)
O13 U O15 88.27(9)
O2 U O15 90.54(9)
O14 U O15 83.94(9)
O1 U O15 174.14(9)
O3 U O15 94.62(9)

loop_
_geom_bond_atom_site_label_1
_geom_bond_atom_site_label_2
_geom_bond_distance
C11 C16 1.531(5)
C11 C12 1.538(5)
C11 SI1 1.853(4)
C12 C13 1.528(5)
C13 C14 1.518(6)
C14 C15 1.514(6)
C15 C16 1.532(5)
C21 C26 1.519(6)
C21 C22 1.538(5)
C21 SI2 1.855(4)
C22 C23 1.535(6)
C23 C24 1.499(8)
C24 C25 1.507(7)
C25 C26 1.536(6)
C31 C32 1.523(6)
C31 C36 1.536(5)
C31 SI3 1.859(4)
C32 C33 1.529(5)
C33 C34 1.512(6)
C34 C35 1.508(6)
C35 C36 1.545(5)
C41 C46 1.527(5)
C41 C42 1.556(5)
C41 SI4 1.855(4)
C42 C43 1.530(6)
C43 C44 1.506(6)
C44 C45 1.543(7)
C45 C46 1.552(6)
C51 C56 1.525(5)
C51 C52 1.533(5)
C51 SI5 1.857(4)
C52 C53 1.528(5)
C53 C54 1.510(6)
C54 C55 1.517(6)
C55 C56 1.538(6)
C61A C66A 1.481(7)
C61A C62A 1.505(8)
C61A SI6 1.837(4)
C61B C66B 1.488(6)
C61B C62B 1.527(7)
C61B SI6 1.837(4)
C62A C63A 1.507(9)
C62B C63B 1.529(7)
C63A C64A 1.498(9)
C63B C64B 1.518(7)
C64B C65B 1.509(7)
C64A C65A 1.487(8)
C65B C66B 1.518(7)
C65A C66A 1.497(8)
C71 C72 1.543(5)
C71 C76 1.545(5)
C71 SI7 1.863(4)
C72 C73 1.542(6)
C73 C74 1.520(7)
C74 C75 1.518(7)
C75 C76 1.525(6)
C81 C82 1.532(6)
C81 C86 1.531(5)
C81 SI8 1.850(4)
C82 C83 1.539(7)
C83 C84 1.505(7)
C84 C85 1.513(6)
C85 C86 1.526(6)
C91A C96A 1.521(10)
C91A C92A 1.524(9)
C91A SI9 1.88(3)
C91B C96B 1.524(10)
C91B C92B 1.525(9)
C91B SI9 1.83(3)
C92A C93A 1.524(8)
C92B C93B 1.525(9)
C93A C94A 1.531(9)
C93B C94B 1.530(10)
C94A C95A 1.525(8)
C94B C95B 1.526(9)
C95B C96B 1.527(8)
C95A C96A 1.527(7)
C101 C106 1.527(5)
C101 C102 1.545(5)
C101 SI10 1.859(3)
C102 C103 1.526(5)
C103 C104 1.528(6)
C104 C105 1.519(6)
C105 C106 1.533(5)
C111 C116 1.533(9)
C111 C112 1.545(9)
C111 SI11 1.81(2)
C112 C113 1.548(9)
C113 C114 1.540(8)
C114 C115 1.538(8)
C115 C116 1.549(9)
C121 C126 1.537(5)
C121 C122 1.539(6)
C121 SI12 1.864(4)
C122 C123 1.535(6)
C123 C124 1.509(6)
C124 C125 1.499(7)
C125 C126 1.537(6)
C131 C136 1.534(5)
C131 C132 1.541(5)
C131 SI13 1.849(4)
C132 C133 1.529(6)
C133 C134 1.509(6)
C134 C135 1.524(6)
C135 C136 1.530(6)
C141 C142 1.533(6)
C141 C146 1.536(5)
C141 SI14 1.850(4)
C142 C143 1.525(6)
C143 C144 1.506(6)
C144 C145 1.531(7)
C145 C146 1.524(5)
C211 C216 1.517(9)
C211 C212 1.528(9)
C211 SI11 1.90(2)
C212 C213 1.528(9)
C213 C214 1.521(8)
C214 C215 1.507(8)
C215 C216 1.531(10)
C301 N1 1.512(5)
C301 C302 1.519(6)
C302 N2 1.453(5)
C303 N1 1.493(5)
C304 N1 1.501(5)
C305 N2 1.470(5)
C306 N2 1.459(6)
O1 SI1 1.614(2)
O1 U 2.120(2)
O2 SI4 1.616(2)
O2 U 2.108(2)
O3 SI7 1.620(3)
O3 U 2.168(2)
O4 SI6 1.620(3)
O4 SI1 1.634(3)
O5 SI2 1.618(3)
O5 SI1 1.638(3)
O6 SI6 1.615(3)
O6 SI7 1.625(3)
O7 SI5 1.627(3)
O7 SI7 1.634(3)
O8 SI5 1.619(3)
O8 SI4 1.636(3)
O9 SI2 1.611(3)
O9 SI4 1.623(3)
O10 SI3 1.626(3)
O10 SI6 1.628(2)
O11 SI3 1.617(3)
O11 SI2 1.624(3)
O12 SI3 1.617(3)
O12 SI5 1.630(3)
O13 SI14 1.622(2)
O13 U 2.085(2)
O14 SI8 1.612(2)
O14 U 2.111(2)
O15 SI12 1.635(3)
O15 U 2.268(2)
O16 SI11 1.625(3)
O16 SI14 1.630(3)
O17 SI13 1.632(2)
O17 SI14 1.636(3)
O18 SI12 1.622(3)
O18 SI13 1.624(3)
O19 SI9 1.625(3)
O19 SI12 1.642(3)
O20 SI9 1.627(3)
O20 SI8 1.639(3)
O21 SI8 1.623(3)
O21 SI11 1.627(3)
O22 SI11 1.626(3)
O22 SI10 1.626(3)
O23 SI9 1.620(3)
O23 SI10 1.626(3)
O24 SI13 1.629(3)
O24 SI10 1.635(3)

loop_
_geom_torsion_atom_site_label_1
_geom_torsion_atom_site_label_2
_geom_torsion_atom_site_label_3
_geom_torsion_atom_site_label_4
_geom_torsion
C16 C11 C12 C13 56.2(5)
SI1 C11 C12 C13 -173.3(3)
C11 C12 C13 C14 -55.7(5)
C12 C13 C14 C15 54.7(5)
C13 C14 C15 C16 -54.9(5)
C14 C15 C16 C11 56.0(5)
C12 C11 C16 C15 -56.1(5)
SI1 C11 C16 C15 175.8(3)
C26 C21 C22 C23 52.5(6)
SI2 C21 C22 C23 178.6(4)
C21 C22 C23 C24 -55.1(6)
C22 C23 C24 C25 57.6(6)
C23 C24 C25 C26 -58.1(7)
C22 C21 C26 C25 -53.0(5)
SI2 C21 C26 C25 -178.0(3)
C24 C25 C26 C21 56.2(6)
C36 C31 C32 C33 -52.0(5)
SI3 C31 C32 C33 -175.7(3)
C31 C32 C33 C34 56.7(6)
C32 C33 C34 C35 -59.5(5)
C33 C34 C35 C36 58.2(5)
C32 C31 C36 C35 51.0(5)
SI3 C31 C36 C35 175.8(3)
C34 C35 C36 C31 -54.5(6)
C46 C41 C42 C43 52.7(5)
SI4 C41 C42 C43 176.8(3)
C41 C42 C43 C44 -56.8(5)
C42 C43 C44 C45 58.5(5)
C43 C44 C45 C46 -57.2(5)
C42 C41 C46 C45 -51.4(5)
SI4 C41 C46 C45 -173.7(3)
C44 C45 C46 C41 54.4(5)
C56 C51 C52 C53 -51.0(5)
SI5 C51 C52 C53 -176.4(3)
C51 C52 C53 C54 54.7(5)
C52 C53 C54 C55 -56.8(6)
C53 C54 C55 C56 57.8(6)
C52 C51 C56 C55 51.2(5)
SI5 C51 C56 C55 177.2(4)
C54 C55 C56 C51 -56.1(6)
C66A C61A C62A C63A -30.4(19)
SI6 C61A C62A C63A 170.0(12)
C66B C61B C62B C63B 51.8(12)
SI6 C61B C62B C63B -177.9(6)
C61A C62A C63A C64A 43(2)
C61B C62B C63B C64B -51.8(12)
C62B C63B C64B C65B 54.5(12)
C62A C63A C64A C65A -53.4(18)
C63B C64B C65B C66B -54.5(12)
C63A C64A C65A C66A 53.7(17)
C62B C61B C66B C65B -51.3(10)
SI6 C61B C66B C65B -179.7(5)
C64B C65B C66B C61B 51.7(10)
C62A C61A C66A C65A 28.8(15)
SI6 C61A C66A C65A -171.7(8)
C64A C65A C66A C61A -41.7(17)
C76 C71 C72 C73 53.4(5)
SI7 C71 C72 C73 176.6(3)
C71 C72 C73 C74 -55.6(5)
C72 C73 C74 C75 56.1(6)
C73 C74 C75 C76 -55.3(5)
C74 C75 C76 C71 54.6(5)
C72 C71 C76 C75 -53.4(5)
SI7 C71 C76 C75 -177.9(3)
C86 C81 C82 C83 53.6(6)
SI8 C81 C82 C83 -178.7(4)
C81 C82 C83 C84 -55.3(7)
C82 C83 C84 C85 55.5(7)
C83 C84 C85 C86 -55.6(6)
C84 C85 C86 C81 55.5(5)
C82 C81 C86 C85 -54.0(5)
SI8 C81 C86 C85 178.2(3)
C96A C91A C92A C93A 42.6(18)
SI9 C91A C92A C93A 177.7(10)
C96B C91B C92B C93B -40(2)
SI9 C91B C92B C93B -174.5(12)
C91A C92A C93A C94A -42.6(18)
C91B C92B C93B C94B 43(2)
C92A C93A C94A C95A 50.2(15)
C92B C93B C94B C95B -53.8(17)
C93B C94B C95B C96B 58.7(13)
C93A C94A C95A C96A -56.1(12)
C92B C91B C96B C95B 46.2(17)
SI9 C91B C96B C95B -178.1(9)
C94B C95B C96B C91B -54.7(13)
C92A C91A C96A C95A -50.8(15)
SI9 C91A C96A C95A 176.1(8)
C94A C95A C96A C91A 56.9(12)
C106 C101 C102 C103 -54.2(4)
SI10 C101 C102 C103 -179.1(3)
C101 C102 C103 C104 55.9(5)
C102 C103 C104 C105 -56.6(5)
C103 C104 C105 C106 56.3(5)
C102 C101 C106 C105 53.9(4)
SI10 C101 C106 C105 177.6(3)
C104 C105 C106 C101 -55.8(5)
C116 C111 C112 C113 -60(2)
SI11 C111 C112 C113 82.9(14)
C111 C112 C113 C114 56.0(15)
C112 C113 C114 C115 -54.3(13)
C113 C114 C115 C116 56.6(13)
C112 C111 C116 C115 57(2)
SI11 C111 C116 C115 -85.3(15)
C114 C115 C116 C111 -55.8(15)
C126 C121 C122 C123 54.0(5)
SI12 C121 C122 C123 -179.9(3)
C121 C122 C123 C124 -56.3(5)
C122 C123 C124 C125 55.1(6)
C123 C124 C125 C126 -54.6(6)
C124 C125 C126 C121 54.4(6)
C122 C121 C126 C125 -52.4(5)
SI12 C121 C126 C125 -177.6(3)
C136 C131 C132 C133 54.6(5)
SI13 C131 C132 C133 -179.7(3)
C131 C132 C133 C134 -56.9(5)
C132 C133 C134 C135 55.8(6)
C133 C134 C135 C136 -54.1(6)
C134 C135 C136 C131 52.9(6)
C132 C131 C136 C135 -52.4(5)
SI13 C131 C136 C135 -175.6(3)
C146 C141 C142 C143 -54.5(5)
SI14 C141 C142 C143 175.6(3)
C141 C142 C143 C144 57.7(6)
C142 C143 C144 C145 -57.2(6)
C143 C144 C145 C146 54.6(5)
C144 C145 C146 C141 -53.2(5)
C142 C141 C146 C145 53.1(5)
SI14 C141 C146 C145 -178.2(3)
C216 C211 C212 C213 60(2)
SI11 C211 C212 C213 -176.8(11)
C211 C212 C213 C214 -56.6(17)
C212 C213 C214 C215 55.9(14)
C213 C214 C215 C216 -58.8(15)
C212 C211 C216 C215 -67(2)
SI11 C211 C216 C215 170.9(11)
C214 C215 C216 C211 66.8(17)
N1 C301 C302 N2 78.2(4)
C302 C301 N1 C303 162.4(3)
C302 C301 N1 C304 -74.3(4)
C301 C302 N2 C306 -171.4(3)
C301 C302 N2 C305 67.4(4)
U O1 SI1 O4 115.7(5)
U O1 SI1 O5 -3.4(6)
U O1 SI1 C11 -123.0(5)
SI6 O4 SI1 O1 -35.4(3)
SI6 O4 SI1 O5 85.0(3)
SI6 O4 SI1 C11 -160.4(3)
SI2 O5 SI1 O1 67.9(3)
SI2 O5 SI1 O4 -51.4(3)
SI2 O5 SI1 C11 -167.6(3)
C16 C11 SI1 O1 -44.0(3)
C12 C11 SI1 O1 -171.2(3)
C16 C11 SI1 O4 77.6(3)
C12 C11 SI1 O4 -49.6(3)
C16 C11 SI1 O5 -166.2(3)
C12 C11 SI1 O5 66.6(3)
SI4 O9 SI2 O5 70.7(4)
SI4 O9 SI2 O11 -48.9(4)
SI4 O9 SI2 C21 -168.3(3)
SI1 O5 SI2 O9 -74.9(3)
SI1 O5 SI2 O11 44.5(3)
SI1 O5 SI2 C21 166.1(3)
SI3 O11 SI2 O9 48.2(5)
SI3 O11 SI2 O5 -72.2(5)
SI3 O11 SI2 C21 165.8(5)
C26 C21 SI2 O9 -175.2(3)
C22 C21 SI2 O9 59.8(4)
C26 C21 SI2 O5 -54.5(3)
C22 C21 SI2 O5 -179.5(3)
C26 C21 SI2 O11 66.4(3)
C22 C21 SI2 O11 -58.7(4)
SI5 O12 SI3 O11 43.0(4)
SI5 O12 SI3 O10 -76.3(4)
SI5 O12 SI3 C31 162.0(4)
SI2 O11 SI3 O12 -46.2(5)
SI2 O11 SI3 O10 72.9(5)
SI2 O11 SI3 C31 -167.0(5)
SI6 O10 SI3 O12 69.5(3)
SI6 O10 SI3 O11 -49.6(3)
SI6 O10 SI3 C31 -168.3(2)
C32 C31 SI3 O12 -45.4(3)
C36 C31 SI3 O12 -169.5(3)
C32 C31 SI3 O11 74.1(3)
C36 C31 SI3 O11 -50.0(3)
C32 C31 SI3 O10 -166.4(3)
C36 C31 SI3 O10 69.5(3)
U O2 SI4 O9 29.7(5)
U O2 SI4 O8 -89.4(5)
U O2 SI4 C41 147.1(5)
SI2 O9 SI4 O2 -64.1(4)
SI2 O9 SI4 O8 55.8(4)
SI2 O9 SI4 C41 176.3(3)
SI5 O8 SI4 O2 51.5(3)
SI5 O8 SI4 O9 -68.7(3)
SI5 O8 SI4 C41 174.1(3)
C46 C41 SI4 O2 57.6(3)
C42 C41 SI4 O2 -65.6(3)
C46 C41 SI4 O9 177.1(3)
C42 C41 SI4 O9 53.9(3)
C46 C41 SI4 O8 -64.7(3)
C42 C41 SI4 O8 172.2(2)
SI4 O8 SI5 O7 -51.0(4)
SI4 O8 SI5 O12 69.3(3)
SI4 O8 SI5 C51 -171.8(3)
SI7 O7 SI5 O8 75.5(4)
SI7 O7 SI5 O12 -45.0(4)
SI7 O7 SI5 C51 -165.0(3)
SI3 O12 SI5 O8 -52.4(4)
SI3 O12 SI5 O7 68.3(4)
SI3 O12 SI5 C51 -170.9(4)
C56 C51 SI5 O8 -75.0(3)
C52 C51 SI5 O8 49.7(3)
C56 C51 SI5 O7 164.5(3)
C52 C51 SI5 O7 -70.8(3)
C56 C51 SI5 O12 44.3(4)
C52 C51 SI5 O12 169.0(3)
SI7 O6 SI6 O4 -112.0(9)
SI7 O6 SI6 O10 7.1(9)
SI7 O6 SI6 C61B 128.4(9)
SI7 O6 SI6 C61A 128.4(9)
SI1 O4 SI6 O6 25.5(3)
SI1 O4 SI6 O10 -93.1(3)
SI1 O4 SI6 C61B 146.8(3)
SI1 O4 SI6 C61A 146.8(3)
SI3 O10 SI6 O6 -56.2(3)
SI3 O10 SI6 O4 62.8(3)
SI3 O10 SI6 C61B -178.2(3)
SI3 O10 SI6 C61A -178.2(3)
C66B C61B SI6 O6 -165.9(4)
C62B C61B SI6 O6 62.7(7)
C66B C61B SI6 O4 74.0(4)
C62B C61B SI6 O4 -57.3(7)
C66B C61B SI6 O10 -45.6(5)
C62B C61B SI6 O10 -176.9(6)
C66A C61A SI6 O6 -84.1(7)
C62A C61A SI6 O6 73.9(10)
C66A C61A SI6 O4 155.8(7)
C62A C61A SI6 O4 -46.2(10)
C66A C61A SI6 O10 36.3(7)
C62A C61A SI6 O10 -165.8(10)
U O3 SI7 O6 -40.7(3)
U O3 SI7 O7 79.9(3)
U O3 SI7 C71 -160.4(2)
SI6 O6 SI7 O3 124.9(9)
SI6 O6 SI7 O7 4.2(9)
SI6 O6 SI7 C71 -112.6(9)
SI5 O7 SI7 O3 -92.0(4)
SI5 O7 SI7 O6 29.3(4)
SI5 O7 SI7 C71 145.8(3)
C72 C71 SI7 O3 58.2(3)
C76 C71 SI7 O3 -178.7(2)
C72 C71 SI7 O6 -63.3(3)
C76 C71 SI7 O6 59.7(3)
C72 C71 SI7 O7 178.9(3)
C76 C71 SI7 O7 -58.1(3)
U O14 SI8 O21 53.9(9)
U O14 SI8 O20 -65.3(9)
U O14 SI8 C81 175.2(9)
SI11 O21 SI8 O14 -39.2(3)
SI11 O21 SI8 O20 81.0(3)
SI11 O21 SI8 C81 -160.8(3)
SI9 O20 SI8 O14 63.0(3)
SI9 O20 SI8 O21 -57.4(3)
SI9 O20 SI8 C81 -176.4(3)
C82 C81 SI8 O14 -176.2(3)
C86 C81 SI8 O14 -50.2(3)
C82 C81 SI8 O21 -54.7(4)
C86 C81 SI8 O21 71.3(3)
C82 C81 SI8 O20 63.5(4)
C86 C81 SI8 O20 -170.5(3)
SI10 O23 SI9 O19 53.8(5)
SI10 O23 SI9 O20 -66.5(5)
SI10 O23 SI9 C91B 174.9(8)
SI10 O23 SI9 C91A 172.2(7)
SI12 O19 SI9 O23 -52.4(4)
SI12 O19 SI9 O20 68.8(3)
SI12 O19 SI9 C91B -170.4(7)
SI12 O19 SI9 C91A -174.0(7)
SI8 O20 SI9 O23 52.8(3)
SI8 O20 SI9 O19 -68.4(3)
SI8 O20 SI9 C91B 169.6(6)
SI8 O20 SI9 C91A 175.9(5)
C96B C91B SI9 O23 169.5(10)
C92B C91B SI9 O23 -53.9(13)
C96B C91B SI9 O19 -70.1(13)
C92B C91B SI9 O19 66.5(12)
C96B C91B SI9 O20 50.3(13)
C92B C91B SI9 O20 -173.1(11)
C96A C91A SI9 O23 80.8(12)
C92A C91A SI9 O23 -54.2(10)
C96A C91A SI9 O19 -158.6(9)
C92A C91A SI9 O19 66.5(10)
C96A C91A SI9 O20 -41.3(12)
C92A C91A SI9 O20 -176.3(9)
SI9 O23 SI10 O22 59.2(5)
SI9 O23 SI10 O24 -60.8(5)
SI9 O23 SI10 C101 -179.8(4)
SI11 O22 SI10 O23 -34.8(4)
SI11 O22 SI10 O24 84.0(4)
SI11 O22 SI10 C101 -156.9(3)
SI13 O24 SI10 O23 73.3(3)
SI13 O24 SI10 O22 -46.2(3)
SI13 O24 SI10 C101 -165.9(2)
C106 C101 SI10 O23 55.8(3)
C102 C101 SI10 O23 179.1(3)
C106 C101 SI10 O22 176.7(3)
C102 C101 SI10 O22 -60.0(3)
C106 C101 SI10 O24 -63.1(3)
C102 C101 SI10 O24 60.2(3)
SI14 O16 SI11 O22 27.9(4)
SI14 O16 SI11 O21 -91.5(3)
SI14 O16 SI11 C111 153.1(8)
SI14 O16 SI11 C211 150.4(9)
SI10 O22 SI11 O16 -78.8(4)
SI10 O22 SI11 O21 41.3(4)
SI10 O22 SI11 C111 159.6(6)
SI10 O22 SI11 C211 160.9(6)
SI8 O21 SI11 O16 43.4(3)
SI8 O21 SI11 O22 -75.8(3)
SI8 O21 SI11 C111 160.5(7)
SI8 O21 SI11 C211 162.0(8)
C116 C111 SI11 O16 -55.8(15)
C112 C111 SI11 O16 162.5(11)
C116 C111 SI11 O22 65.8(14)
C112 C111 SI11 O22 -75.9(14)
C116 C111 SI11 O21 -174.1(12)
C112 C111 SI11 O21 44.2(15)
C216 C211 SI11 O16 -59.7(16)
C212 C211 SI11 O16 -177.8(12)
C216 C211 SI11 O22 60.5(15)
C212 C211 SI11 O22 -57.6(16)
C216 C211 SI11 O21 -179.3(13)
C212 C211 SI11 O21 62.6(16)
SI13 O18 SI12 O15 133.4(7)
SI13 O18 SI12 O19 13.7(7)
SI13 O18 SI12 C121 -103.6(7)
U O15 SI12 O18 -27.4(2)
U O15 SI12 O19 92.5(2)
U O15 SI12 C121 -149.1(2)
SI9 O19 SI12 O18 38.8(4)
SI9 O19 SI12 O15 -83.4(3)
SI9 O19 SI12 C121 156.4(3)
C126 C121 SI12 O18 79.1(3)
C122 C121 SI12 O18 -44.5(3)
C126 C121 SI12 O15 -157.1(3)
C122 C121 SI12 O15 79.4(3)
C126 C121 SI12 O19 -38.5(3)
C122 C121 SI12 O19 -162.1(3)
SI12 O18 SI13 O24 -4.2(7)
SI12 O18 SI13 O17 -121.9(7)
SI12 O18 SI13 C131 119.2(7)
SI10 O24 SI13 O18 -61.9(3)
SI10 O24 SI13 O17 57.2(3)
SI10 O24 SI13 C131 175.9(2)
SI14 O17 SI13 O18 17.9(3)
SI14 O17 SI13 O24 -100.4(2)
SI14 O17 SI13 C131 138.2(2)
C136 C131 SI13 O18 -172.2(3)
C132 C131 SI13 O18 64.5(3)
C136 C131 SI13 O24 -50.9(3)
C132 C131 SI13 O24 -174.2(2)
C136 C131 SI13 O17 67.7(3)
C132 C131 SI13 O17 -55.6(3)
U O13 SI14 O16 16.1(3)
U O13 SI14 O17 134.9(3)
U O13 SI14 C141 -104.2(3)
SI11 O16 SI14 O13 84.4(3)
SI11 O16 SI14 O17 -33.5(3)
SI11 O16 SI14 C141 -155.0(3)
SI13 O17 SI14 O13 -31.8(3)
SI13 O17 SI14 O16 88.4(2)
SI13 O17 SI14 C141 -151.6(2)
C142 C141 SI14 O13 -66.0(3)
C146 C141 SI14 O13 166.5(3)
C142 C141 SI14 O16 172.4(3)
C146 C141 SI14 O16 44.9(3)
C142 C141 SI14 O17 52.5(3)
C146 C141 SI14 O17 -75.1(3)
